data_4310118
loop_
_publ_author_name
'Kunhao Li'
'Hanhui Xu'
'Zhengtao Xu'
'Matthias Zeller'
'Allen D. Hunter'

_publ_section_title
;
Semiconductive Coordination Networks from Bismuth(III) Bromide and
1,2-Bis(methylthio)phenylacetylene-Based Ligands
;
_journal_name_full 'Inorganic Chemistry'
_journal_page_first 8855
_journal_page_last 8860
_journal_paper_doi 10.1021/ic0512734
_journal_volume 44
_journal_year 2005
_chemical_formula_moiety 'C18 H18 S4, Bi2 Br6'
_chemical_formula_sum 'C18 H18 Bi2 Br6 S4'
_chemical_formula_weight 1259.96
_chemical_name_systematic
; 
 ? 
;
_space_group_IT_number 2
_symmetry_cell_setting triclinic
_symmetry_space_group_name_Hall '-P 1'
_symmetry_space_group_name_H-M 'P -1'
_atom_sites_solution_hydrogens geom
_atom_sites_solution_primary direct
_atom_sites_solution_secondary difmap
_audit_creation_method SHELXL-97
_cell_angle_alpha 91.367(2)
_cell_angle_beta 95.337(2)
_cell_angle_gamma 109.358(2)
_cell_formula_units_Z 1
_cell_length_a 6.9159(2)
_cell_length_b 9.5429(3)
_cell_length_c 11.5226(4)
_cell_measurement_reflns_used 6291
_cell_measurement_temperature 100(2)
_cell_measurement_theta_max 30.48
_cell_measurement_theta_min 2.27
_cell_volume 713.15(4)
_computing_cell_refinement 'SAINT+ 6.45 (Bruker, 2003)'
_computing_data_collection 'SMART 5.630 (Bruker, 1997-2002)'
_computing_data_reduction 'SAINT+ 6.45'
_computing_molecular_graphics 'SHELXTL 6.10'
_computing_publication_material 'SHELXTL 6.10'
_computing_structure_refinement 'SHELXTL 6.10'
_computing_structure_solution 'SHELXTL 6.10 (Bruker, 2000)'
_diffrn_ambient_temperature 100(2)
_diffrn_measured_fraction_theta_full 0.984
_diffrn_measured_fraction_theta_max 0.984
_diffrn_measurement_device_type 'Bruker AXS SMART APEX CCD diffractometer'
_diffrn_measurement_method 'omega scans'
_diffrn_radiation_monochromator graphite
_diffrn_radiation_source 'fine-focus sealed tube'
_diffrn_radiation_type MoK\a
_diffrn_radiation_wavelength 0.71073
_diffrn_reflns_av_R_equivalents 0.0304
_diffrn_reflns_av_sigmaI/netI 0.0278
_diffrn_reflns_limit_h_max 9
_diffrn_reflns_limit_h_min -9
_diffrn_reflns_limit_k_max 13
_diffrn_reflns_limit_k_min -13
_diffrn_reflns_limit_l_max 16
_diffrn_reflns_limit_l_min -16
_diffrn_reflns_number 15153
_diffrn_reflns_theta_full 30.51
_diffrn_reflns_theta_max 30.51
_diffrn_reflns_theta_min 1.78
_diffrn_standards_decay_% 0
_diffrn_standards_number 0
_exptl_absorpt_coefficient_mu 21.026
_exptl_absorpt_correction_T_max 0.08
_exptl_absorpt_correction_T_min 0.02631
_exptl_absorpt_correction_type multi-scan
_exptl_absorpt_process_details '(SADABS in SAINT+; Bruker, 2003)'
_exptl_crystal_colour red
_exptl_crystal_density_diffrn 2.934
_exptl_crystal_density_method 'not measured'
_exptl_crystal_description piece
_exptl_crystal_F_000 566
_exptl_crystal_size_max 0.39
_exptl_crystal_size_mid 0.16
_exptl_crystal_size_min 0.12
_refine_diff_density_max 2.504
_refine_diff_density_min -1.710
_refine_diff_density_rms 0.197
_refine_ls_extinction_method none
_refine_ls_goodness_of_fit_ref 1.084
_refine_ls_hydrogen_treatment constr
_refine_ls_matrix_type full
_refine_ls_number_parameters 138
_refine_ls_number_reflns 4276
_refine_ls_number_restraints 0
_refine_ls_restrained_S_all 1.084
_refine_ls_R_factor_all 0.0251
_refine_ls_R_factor_gt 0.0235
_refine_ls_shift/su_max 0.001
_refine_ls_shift/su_mean 0.000
_refine_ls_structure_factor_coef Fsqd
_refine_ls_weighting_details 'calc w=1/[\s^2^(Fo^2^)+(0.0299P)^2^+1.3789P] where P=(Fo^2^+2Fc^2^)/3'
_refine_ls_weighting_scheme calc
_refine_ls_wR_factor_gt 0.0579
_refine_ls_wR_factor_ref 0.0587
_reflns_number_gt 4093
_reflns_number_total 4276
_reflns_threshold_expression >2sigma(I)
_cod_data_source_file ic0512734si20050728_012427_1.cif
_cod_data_source_block L12BiBr3
_cod_depositor_comments
;
The following automatic conversions were performed:
'_symmetry_cell_setting' value 'Triclinic' changed to 'triclinic'
according to '/home/saulius/struct/CIF-dictionaries/cif_core.dic'
dictionary named 'cif_core.dic' version 2.4.1 from 2010-06-29.

Automatic conversion script
Id: cif_fix_enum 1527 2010-12-29 10:47:43Z saulius 
;
_cod_database_code 4310118

loop_
_symmetry_equiv_pos_as_xyz
'x, y, z'
'-x, -y, -z'

loop_
_atom_site_label
_atom_site_type_symbol
_atom_site_fract_x
_atom_site_fract_y
_atom_site_fract_z
_atom_site_U_iso_or_equiv
_atom_site_adp_type
_atom_site_occupancy
_atom_site_symmetry_multiplicity
_atom_site_calc_flag
_atom_site_refinement_flags
_atom_site_disorder_assembly
_atom_site_disorder_group
Bi1 Bi 0.792977(18) 0.531172(13) 0.109975(10) 0.01341(5) Uani 1 1 d . . .
Br1 Br 0.60841(6) 0.41277(4) 0.29379(3) 0.02096(8) Uani 1 1 d . . .
Br2 Br 0.47126(5) 0.68458(4) 0.05008(3) 0.01725(7) Uani 1 1 d . . .
Br3 Br 1.01676(5) 0.34454(4) 0.12106(3) 0.01797(7) Uani 1 1 d . . .
C1 C 0.7888(6) 0.8260(4) 0.5031(3) 0.0195(7) Uani 1 1 d . . .
H1 H 0.7500 0.8052 0.5795 0.023 Uiso 1 1 calc R . .
C2 C 0.9294(6) 0.7687(4) 0.4605(3) 0.0175(6) Uani 1 1 d . . .
H2 H 0.9883 0.7105 0.5084 0.021 Uiso 1 1 calc R . .
C3 C 0.9853(5) 0.7956(4) 0.3481(3) 0.0139(6) Uani 1 1 d . . .
C4 C 0.9051(5) 0.8878(4) 0.2795(3) 0.0141(6) Uani 1 1 d . . .
C5 C 0.7637(5) 0.9452(4) 0.3225(3) 0.0174(6) Uani 1 1 d . . .
H5 H 0.7076 1.0058 0.2755 0.021 Uiso 1 1 calc R . .
C6 C 0.7031(5) 0.9146(4) 0.4347(3) 0.0189(7) Uani 1 1 d . . .
C7 C 0.5595(6) 0.9749(4) 0.4802(4) 0.0223(7) Uani 1 1 d . . .
C8 C 1.2007(6) 0.5961(4) 0.3880(3) 0.0219(7) Uani 1 1 d . . .
H8A H 1.0706 0.5255 0.4081 0.033 Uiso 1 1 calc R . .
H8B H 1.2776 0.6558 0.4583 0.033 Uiso 1 1 calc R . .
H8C H 1.2828 0.5413 0.3559 0.033 Uiso 1 1 calc R . .
C9 C 1.2406(6) 1.0297(4) 0.1564(4) 0.0226(7) Uani 1 1 d . . .
H9A H 1.3057 0.9982 0.2255 0.034 Uiso 1 1 calc R . .
H9B H 1.2559 1.1350 0.1679 0.034 Uiso 1 1 calc R . .
H9C H 1.3071 1.0154 0.0877 0.034 Uiso 1 1 calc R . .
S1 S 1.14752(13) 0.71604(9) 0.28149(7) 0.01413(15) Uani 1 1 d . . .
S2 S 0.96792(13) 0.91889(9) 0.13439(7) 0.01588(15) Uani 1 1 d . . .

loop_
_atom_site_aniso_label
_atom_site_aniso_U_11
_atom_site_aniso_U_22
_atom_site_aniso_U_33
_atom_site_aniso_U_23
_atom_site_aniso_U_13
_atom_site_aniso_U_12
Bi1 0.01395(7) 0.01423(7) 0.01174(7) -0.00236(4) 0.00146(4) 0.00449(5)
Br1 0.01964(16) 0.02476(17) 0.01573(16) 0.00034(13) 0.00450(12) 0.00313(13)
Br2 0.01582(15) 0.01566(15) 0.01885(17) -0.00496(12) -0.00005(12) 0.00431(12)
Br3 0.02181(16) 0.01624(15) 0.01834(17) 0.00015(12) 0.00382(12) 0.00932(13)
C1 0.0204(16) 0.0184(16) 0.0174(17) -0.0028(13) 0.0076(13) 0.0020(13)
C2 0.0214(16) 0.0146(15) 0.0146(16) -0.0010(12) 0.0041(12) 0.0030(13)
C3 0.0141(14) 0.0119(13) 0.0152(15) -0.0036(11) 0.0027(11) 0.0035(11)
C4 0.0143(14) 0.0136(14) 0.0135(15) -0.0027(11) -0.0001(11) 0.0043(12)
C5 0.0159(15) 0.0165(15) 0.0194(17) -0.0064(12) 0.0016(12) 0.0053(12)
C6 0.0147(15) 0.0174(15) 0.0226(18) -0.0087(13) 0.0049(12) 0.0027(12)
C7 0.0186(16) 0.0206(16) 0.0244(19) -0.0094(14) 0.0030(13) 0.0026(13)
C8 0.0275(18) 0.0217(17) 0.0197(18) 0.0021(13) -0.0001(14) 0.0131(15)
C9 0.0187(16) 0.0227(17) 0.0232(19) 0.0077(14) 0.0035(13) 0.0020(14)
S1 0.0158(4) 0.0137(3) 0.0137(4) -0.0008(3) 0.0025(3) 0.0057(3)
S2 0.0182(4) 0.0166(4) 0.0131(4) -0.0005(3) 0.0009(3) 0.0065(3)

loop_
_atom_type_symbol
_atom_type_description
_atom_type_scat_dispersion_real
_atom_type_scat_dispersion_imag
_atom_type_scat_source
C C 0.0033 0.0016 'International Tables Vol C Tables 4.2.6.8 and 6.1.1.4'
H H 0.0000 0.0000 'International Tables Vol C Tables 4.2.6.8 and 6.1.1.4'
S S 0.1246 0.1234 'International Tables Vol C Tables 4.2.6.8 and 6.1.1.4'
Br Br -0.2901 2.4595 'International Tables Vol C Tables 4.2.6.8 and 6.1.1.4'
Bi Bi -4.1077 10.2566 'International Tables Vol C Tables 4.2.6.8 and 6.1.1.4'

loop_
_geom_angle_atom_site_label_1
_geom_angle_atom_site_label_2
_geom_angle_atom_site_label_3
_geom_angle
_geom_angle_site_symmetry_1
_geom_angle_site_symmetry_3
_geom_angle_publ_flag
Br1 Bi1 Br3 90.499(12) . . ?
Br1 Bi1 Br2 94.735(12) . 2_665 ?
Br3 Bi1 Br2 83.935(11) . 2_665 ?
Br1 Bi1 S1 86.828(18) . . ?
Br3 Bi1 S1 81.491(18) . . ?
Br2 Bi1 S1 165.357(18) 2_665 . ?
Br1 Bi1 Br2 91.582(11) . . ?
Br3 Bi1 Br2 165.658(11) . . ?
Br2 Bi1 Br2 81.752(11) 2_665 . ?
S1 Bi1 Br2 112.791(17) . . ?
Br1 Bi1 Br3 175.608(11) . 2_765 ?
Br3 Bi1 Br3 89.978(10) . 2_765 ?
Br2 Bi1 Br3 80.974(10) 2_665 2_765 ?
S1 Bi1 Br3 97.560(18) . 2_765 ?
Br2 Bi1 Br3 86.891(10) . 2_765 ?
Bi1 Br2 Bi1 98.248(11) 2_665 . ?
Bi1 Br3 Bi1 90.022(10) . 2_765 ?
C2 C1 C6 120.6(3) . . ?
C2 C1 H1 119.7 . . ?
C6 C1 H1 119.7 . . ?
C1 C2 C3 120.6(3) . . ?
C1 C2 H2 119.7 . . ?
C3 C2 H2 119.7 . . ?
C2 C3 C4 119.5(3) . . ?
C2 C3 S1 124.1(3) . . ?
C4 C3 S1 116.4(3) . . ?
C5 C4 C3 119.7(3) . . ?
C5 C4 S2 119.9(3) . . ?
C3 C4 S2 120.2(3) . . ?
C4 C5 C6 120.7(3) . . ?
C4 C5 H5 119.7 . . ?
C6 C5 H5 119.7 . . ?
C1 C6 C5 118.8(3) . . ?
C1 C6 C7 120.2(4) . . ?
C5 C6 C7 121.0(4) . . ?
C7 C7 C6 179.1(6) 2_676 . ?
S1 C8 H8A 109.5 . . ?
S1 C8 H8B 109.5 . . ?
H8A C8 H8B 109.5 . . ?
S1 C8 H8C 109.5 . . ?
H8A C8 H8C 109.5 . . ?
H8B C8 H8C 109.5 . . ?
S2 C9 H9A 109.5 . . ?
S2 C9 H9B 109.5 . . ?
H9A C9 H9B 109.5 . . ?
S2 C9 H9C 109.5 . . ?
H9A C9 H9C 109.5 . . ?
H9B C9 H9C 109.5 . . ?
C3 S1 C8 103.83(18) . . ?
C3 S1 Bi1 91.15(11) . . ?
C8 S1 Bi1 108.08(13) . . ?
C4 S2 C9 102.42(17) . . ?

loop_
_geom_bond_atom_site_label_1
_geom_bond_atom_site_label_2
_geom_bond_distance
_geom_bond_site_symmetry_2
_geom_bond_publ_flag
Bi1 Br1 2.6558(4) . ?
Bi1 Br3 2.7175(4) . ?
Bi1 Br2 2.7708(4) 2_665 ?
Bi1 S1 3.0158(8) . ?
Bi1 Br2 3.0809(4) . ?
Bi1 Br3 3.1611(4) 2_765 ?
Br2 Bi1 2.7708(4) 2_665 ?
Br3 Bi1 3.1611(4) 2_765 ?
C1 C2 1.384(5) . ?
C1 C6 1.401(6) . ?
C1 H1 0.9500 . ?
C2 C3 1.391(5) . ?
C2 H2 0.9500 . ?
C3 C4 1.408(5) . ?
C3 S1 1.767(3) . ?
C4 C5 1.390(5) . ?
C4 S2 1.774(4) . ?
C5 C6 1.403(5) . ?
C5 H5 0.9500 . ?
C6 C7 1.433(5) . ?
C7 C7 1.199(8) 2_676 ?
C8 S1 1.793(4) . ?
C8 H8A 0.9800 . ?
C8 H8B 0.9800 . ?
C8 H8C 0.9800 . ?
C9 S2 1.821(4) . ?
C9 H9A 0.9800 . ?
C9 H9B 0.9800 . ?
C9 H9C 0.9800 . ?
